data_4348638
loop_
_publ_author_name
'Portius, Peter'
'Peerless, Benjamin'
'Davis, Martin'
'Campbell, Rory'

_publ_section_title
;
 Homoleptic Poly(nitrato) Complexes of Group 14 Stable at Ambient
 Conditions.
;
_journal_issue 17
_journal_name_full 'Inorganic chemistry'
_journal_page_first 8976
_journal_page_last 8984
_journal_paper_doi 10.1021/acs.inorgchem.6b01455
_journal_volume 55
_journal_year 2016
_chemical_formula_sum 'C72 H60 Ge N8 O18 P4'
_chemical_formula_weight 1521.75
_chemical_name_common (PPN)2Ge(NO3)6
_space_group_crystal_system triclinic
_space_group_IT_number 2
_space_group_name_Hall '-P 1'
_space_group_name_H-M_alt 'P -1'
_atom_sites_solution_hydrogens geom
_audit_creation_method SHELXL-2014/7
_cell_angle_alpha 86.0250(10)
_cell_angle_beta 77.5410(10)
_cell_angle_gamma 83.3460(10)
_cell_formula_units_Z 2
_cell_length_a 13.1415(3)
_cell_length_b 15.6102(4)
_cell_length_c 17.3162(4)
_cell_measurement_reflns_used 9794
_cell_measurement_temperature 100(2)
_cell_measurement_theta_max 27.4
_cell_measurement_theta_min 2.35
_cell_volume 3441.65(14)
_computing_structure_refinement 'SHELXL-2014/7 (Sheldrick, 2014)'
_diffrn_ambient_temperature 100(2)
_diffrn_measured_fraction_theta_full 0.999
_diffrn_measured_fraction_theta_max 0.999
_diffrn_measurement_device_type 'Bruker APEX-II CCD'
_diffrn_radiation_type MoK\a
_diffrn_radiation_wavelength 0.71073
_diffrn_reflns_av_R_equivalents 0.0356
_diffrn_reflns_av_unetI/netI 0.0249
_diffrn_reflns_Laue_measured_fraction_full 0.999
_diffrn_reflns_Laue_measured_fraction_max 0.999
_diffrn_reflns_limit_h_max 15
_diffrn_reflns_limit_h_min -15
_diffrn_reflns_limit_k_max 18
_diffrn_reflns_limit_k_min -18
_diffrn_reflns_limit_l_max 20
_diffrn_reflns_limit_l_min -20
_diffrn_reflns_number 80988
_diffrn_reflns_point_group_measured_fraction_full 0.999
_diffrn_reflns_point_group_measured_fraction_max 0.999
_diffrn_reflns_theta_full 24.999
_diffrn_reflns_theta_max 24.999
_diffrn_reflns_theta_min 2.084
_exptl_absorpt_coefficient_mu 0.618
_exptl_absorpt_correction_T_max 0.8970
_exptl_absorpt_correction_T_min 0.8659
_exptl_absorpt_correction_type multi-scan
_exptl_absorpt_process_details sadabs
_exptl_crystal_colour colourless
_exptl_crystal_density_diffrn 1.468
_exptl_crystal_density_method 'not measured'
_exptl_crystal_description block
_exptl_crystal_F_000 1568
_exptl_crystal_size_max 0.240
_exptl_crystal_size_mid 0.230
_exptl_crystal_size_min 0.180
_refine_diff_density_max 0.584
_refine_diff_density_min -0.357
_refine_diff_density_rms 0.051
_refine_ls_extinction_method none
_refine_ls_goodness_of_fit_ref 1.023
_refine_ls_hydrogen_treatment constr
_refine_ls_matrix_type full
_refine_ls_number_parameters 931
_refine_ls_number_reflns 12120
_refine_ls_number_restraints 0
_refine_ls_restrained_S_all 1.023
_refine_ls_R_factor_all 0.0374
_refine_ls_R_factor_gt 0.0300
_refine_ls_shift/su_max 0.001
_refine_ls_shift/su_mean 0.000
_refine_ls_structure_factor_coef Fsqd
_refine_ls_weighting_details 'w=1/[\s^2^(Fo^2^)+(0.0417P)^2^+2.0932P] where P=(Fo^2^+2Fc^2^)/3'
_refine_ls_weighting_scheme calc
_refine_ls_wR_factor_gt 0.0763
_refine_ls_wR_factor_ref 0.0814
_reflns_Friedel_coverage 0.000
_reflns_number_gt 10422
_reflns_number_total 12120
_reflns_threshold_expression 'I > 2\s(I)'
_cod_data_source_file ic6b01455_si_002.cif
_cod_data_source_block ch1ppx161_0m
_cod_database_code 4348638
_shelx_shelxl_version_number 2014/7
_shelx_space_group_comment
;
The symmetry employed for this shelxl refinement is uniquely defined
by the following loop, which should always be used as a source of
symmetry information in preference to the above space-group names.
They are only intended as comments.
;
_shelx_estimated_absorpt_t_min 0.866
_shelx_estimated_absorpt_t_max 0.897

loop_
_space_group_symop_operation_xyz
'x, y, z'
'-x, -y, -z'

loop_
_atom_site_label
_atom_site_type_symbol
_atom_site_fract_x
_atom_site_fract_y
_atom_site_fract_z
_atom_site_U_iso_or_equiv
_atom_site_adp_type
_atom_site_occupancy
_atom_site_site_symmetry_order
_atom_site_calc_flag
_atom_site_refinement_flags_posn
_atom_site_refinement_flags_adp
_atom_site_refinement_flags_occupancy
Ge1 Ge 1.0000 0.5000 1.0000 0.01318(7) Uani 1 2 d S . P
Ge2 Ge 0.5000 1.0000 0.5000 0.01460(7) Uani 1 2 d S . P
P1 P 0.47115(4) 0.45174(3) 0.24391(3) 0.01429(11) Uani 1 1 d . . .
P2 P 0.30288(4) 0.49229(3) 0.38338(3) 0.01369(11) Uani 1 1 d . . .
P3 P 0.16840(4) 0.01380(3) 0.13037(3) 0.01408(11) Uani 1 1 d . . .
P4 P -0.00816(4) 0.09316(3) 0.25116(3) 0.01385(11) Uani 1 1 d . . .
N1 N 0.81286(13) 0.42901(10) 0.97617(9) 0.0196(4) Uani 1 1 d . . .
N2 N 1.16032(13) 0.39898(10) 0.89126(9) 0.0186(4) Uani 1 1 d . . .
N3 N 0.93271(14) 0.65990(10) 0.92257(9) 0.0217(4) Uani 1 1 d . . .
N4 N 0.54395(16) 0.84706(11) 0.59745(10) 0.0300(4) Uani 1 1 d . . .
N5 N 0.61303(12) 0.91099(10) 0.36009(9) 0.0179(4) Uani 1 1 d . . .
N6 N 0.28138(14) 0.99921(13) 0.50334(11) 0.0297(4) Uani 1 1 d . . .
N7 N 0.38754(12) 0.43641(10) 0.32324(9) 0.0177(3) Uani 1 1 d . . .
N8 N 0.09068(12) 0.08367(10) 0.18069(9) 0.0176(3) Uani 1 1 d . . .
O1 O 0.88152(10) 0.43683(8) 1.02288(7) 0.0173(3) Uani 1 1 d . . .
O2 O 0.83958(11) 0.43951(9) 0.90531(8) 0.0260(3) Uani 1 1 d . . .
O3 O 0.72885(12) 0.40778(12) 1.01160(9) 0.0412(4) Uani 1 1 d . . .
O4 O 1.06064(10) 0.43535(8) 0.90814(7) 0.0169(3) Uani 1 1 d . . .
O5 O 1.21613(10) 0.39887(9) 0.93924(8) 0.0228(3) Uani 1 1 d . . .
O6 O 1.18619(11) 0.36698(10) 0.82675(8) 0.0285(3) Uani 1 1 d . . .
O7 O 0.94882(10) 0.57315(8) 0.92204(7) 0.0174(3) Uani 1 1 d . . .
O8 O 0.89769(18) 0.69296(10) 0.86782(10) 0.0575(6) Uani 1 1 d . . .
O9 O 0.95418(11) 0.69781(8) 0.97472(8) 0.0225(3) Uani 1 1 d . . .
O10 O 0.53581(11) 0.93305(8) 0.58653(7) 0.0216(3) Uani 1 1 d . . .
O11 O 0.60441(16) 0.81790(10) 0.63934(10) 0.0461(5) Uani 1 1 d . . .
O12 O 0.49055(14) 0.80609(10) 0.56788(9) 0.0369(4) Uani 1 1 d . . .
O13 O 0.54528(10) 0.90740(8) 0.43028(7) 0.0184(3) Uani 1 1 d . . .
O14 O 0.62992(12) 0.84333(9) 0.32608(8) 0.0266(3) Uani 1 1 d . . .
O15 O 0.65048(11) 0.97757(9) 0.33513(8) 0.0254(3) Uani 1 1 d . . .
O16 O 0.36995(10) 0.95273(9) 0.51526(8) 0.0217(3) Uani 1 1 d . . .
O17 O 0.21865(14) 0.95676(13) 0.48633(14) 0.0627(6) Uani 1 1 d . . .
O18 O 0.26862(12) 1.07680(10) 0.51370(10) 0.0357(4) Uani 1 1 d . . .
C1 C 0.46654(15) 0.56204(12) 0.20551(10) 0.0171(4) Uani 1 1 d . . .
C2 C 0.53135(16) 0.61788(13) 0.22482(11) 0.0217(4) Uani 1 1 d . . .
H2 H 0.5850 0.5961 0.2522 0.026 Uiso 1 1 calc R U .
C3 C 0.51803(18) 0.70534(13) 0.20429(13) 0.0290(5) Uani 1 1 d . . .
H3 H 0.5616 0.7436 0.2183 0.035 Uiso 1 1 calc R U .
C4 C 0.44094(18) 0.73651(14) 0.16339(13) 0.0334(5) Uani 1 1 d . . .
H4 H 0.4318 0.7963 0.1492 0.040 Uiso 1 1 calc R U .
C5 C 0.37693(17) 0.68114(14) 0.14303(13) 0.0305(5) Uani 1 1 d . . .
H5 H 0.3250 0.7029 0.1141 0.037 Uiso 1 1 calc R U .
C6 C 0.38847(16) 0.59425(13) 0.16466(11) 0.0227(4) Uani 1 1 d . . .
H6 H 0.3434 0.5565 0.1518 0.027 Uiso 1 1 calc R U .
C7 C 0.44827(15) 0.38391(13) 0.17086(11) 0.0183(4) Uani 1 1 d . . .
C8 C 0.46928(19) 0.40581(15) 0.09027(12) 0.0321(5) Uani 1 1 d . . .
H8 H 0.4965 0.4589 0.0715 0.039 Uiso 1 1 calc R U .
C9 C 0.4504(2) 0.34992(18) 0.03734(13) 0.0469(7) Uani 1 1 d . . .
H9 H 0.4625 0.3658 -0.0176 0.056 Uiso 1 1 calc R U .
C10 C 0.4142(2) 0.27169(17) 0.06389(14) 0.0422(6) Uani 1 1 d . . .
H10 H 0.4021 0.2336 0.0271 0.051 Uiso 1 1 calc R U .
C11 C 0.39539(18) 0.24798(15) 0.14383(13) 0.0332(5) Uani 1 1 d . . .
H11 H 0.3717 0.1934 0.1618 0.040 Uiso 1 1 calc R U .
C12 C 0.41127(16) 0.30438(13) 0.19753(12) 0.0243(5) Uani 1 1 d . . .
H12 H 0.3970 0.2889 0.2525 0.029 Uiso 1 1 calc R U .
C13 C 0.60030(14) 0.41808(12) 0.26093(10) 0.0150(4) Uani 1 1 d . . .
C14 C 0.61090(15) 0.37236(12) 0.33157(11) 0.0175(4) Uani 1 1 d . . .
H14 H 0.5506 0.3619 0.3710 0.021 Uiso 1 1 calc R U .
C15 C 0.71032(15) 0.34229(12) 0.34362(11) 0.0189(4) Uani 1 1 d . . .
H15 H 0.7179 0.3103 0.3911 0.023 Uiso 1 1 calc R U .
C16 C 0.79838(16) 0.35874(12) 0.28669(11) 0.0197(4) Uani 1 1 d . . .
H16 H 0.8662 0.3393 0.2958 0.024 Uiso 1 1 calc R U .
C17 C 0.78763(15) 0.40369(12) 0.21632(11) 0.0184(4) Uani 1 1 d . . .
H17 H 0.8482 0.4145 0.1772 0.022 Uiso 1 1 calc R U .
C18 C 0.68906(15) 0.43273(12) 0.20296(11) 0.0172(4) Uani 1 1 d . . .
H18 H 0.6819 0.4626 0.1544 0.021 Uiso 1 1 calc R U .
C19 C 0.33239(15) 0.59964(12) 0.39522(10) 0.0170(4) Uani 1 1 d . . .
C20 C 0.42218(15) 0.60877(14) 0.42443(11) 0.0226(4) Uani 1 1 d . . .
H20 H 0.4662 0.5591 0.4361 0.027 Uiso 1 1 calc R U .
C21 C 0.44630(17) 0.68987(15) 0.43617(12) 0.0294(5) Uani 1 1 d . . .
H21 H 0.5068 0.6959 0.4562 0.035 Uiso 1 1 calc R U .
C22 C 0.38264(18) 0.76263(15) 0.41885(13) 0.0331(5) Uani 1 1 d . . .
H22 H 0.3989 0.8183 0.4280 0.040 Uiso 1 1 calc R U .
C23 C 0.29534(18) 0.75434(14) 0.38828(13) 0.0308(5) Uani 1 1 d . . .
H23 H 0.2526 0.8044 0.3755 0.037 Uiso 1 1 calc R U .
C24 C 0.27023(16) 0.67311(13) 0.37630(12) 0.0223(4) Uani 1 1 d . . .
H24 H 0.2105 0.6676 0.3551 0.027 Uiso 1 1 calc R U .
C25 C 0.17676(14) 0.50353(12) 0.35701(10) 0.0144(4) Uani 1 1 d . . .
C26 C 0.08800(15) 0.53955(12) 0.40904(11) 0.0169(4) Uani 1 1 d . . .
H26 H 0.0929 0.5542 0.4604 0.020 Uiso 1 1 calc R U .
C27 C -0.00702(16) 0.55387(13) 0.38554(11) 0.0220(4) Uani 1 1 d . . .
H27 H -0.0672 0.5793 0.4204 0.026 Uiso 1 1 calc R U .
C28 C -0.01420(16) 0.53101(14) 0.31083(11) 0.0246(5) Uani 1 1 d . . .
H28 H -0.0793 0.5415 0.2946 0.030 Uiso 1 1 calc R U .
C29 C 0.07237(16) 0.49329(14) 0.26010(11) 0.0225(4) Uani 1 1 d . . .
H29 H 0.0665 0.4765 0.2097 0.027 Uiso 1 1 calc R U .
C30 C 0.16797(15) 0.47993(12) 0.28272(11) 0.0183(4) Uani 1 1 d . . .
H30 H 0.2279 0.4546 0.2475 0.022 Uiso 1 1 calc R U .
C31 C 0.29026(14) 0.43551(12) 0.47868(10) 0.0155(4) Uani 1 1 d . . .
C32 C 0.28728(15) 0.34600(12) 0.48159(11) 0.0181(4) Uani 1 1 d . . .
H32 H 0.2922 0.3170 0.4343 0.022 Uiso 1 1 calc R U .
C33 C 0.27707(15) 0.29963(13) 0.55368(11) 0.0212(4) Uani 1 1 d . . .
H33 H 0.2739 0.2390 0.5558 0.025 Uiso 1 1 calc R U .
C34 C 0.27148(15) 0.34191(13) 0.62283(11) 0.0208(4) Uani 1 1 d . . .
H34 H 0.2649 0.3100 0.6721 0.025 Uiso 1 1 calc R U .
C35 C 0.27540(14) 0.43009(13) 0.62006(11) 0.0195(4) Uani 1 1 d . . .
H35 H 0.2725 0.4586 0.6673 0.023 Uiso 1 1 calc R U .
C36 C 0.28352(14) 0.47733(13) 0.54844(11) 0.0172(4) Uani 1 1 d . . .
H36 H 0.2845 0.5382 0.5470 0.021 Uiso 1 1 calc R U .
C37 C 0.12266(15) -0.09085(12) 0.13532(11) 0.0178(4) Uani 1 1 d . . .
C38 C 0.04386(15) -0.10272(14) 0.09496(12) 0.0233(4) Uani 1 1 d . . .
H38 H 0.0169 -0.0562 0.0643 0.028 Uiso 1 1 calc R U .
C39 C 0.00561(16) -0.18209(15) 0.09980(13) 0.0305(5) Uani 1 1 d . . .
H39 H -0.0463 -0.1904 0.0712 0.037 Uiso 1 1 calc R U .
C40 C 0.04238(18) -0.24947(15) 0.14594(15) 0.0361(6) Uani 1 1 d . . .
H40 H 0.0154 -0.3038 0.1494 0.043 Uiso 1 1 calc R U .
C41 C 0.11861(17) -0.23761(14) 0.18709(15) 0.0341(5) Uani 1 1 d . . .
H41 H 0.1428 -0.2837 0.2195 0.041 Uiso 1 1 calc R U .
C42 C 0.15980(16) -0.15931(13) 0.18136(13) 0.0248(5) Uani 1 1 d . . .
H42 H 0.2134 -0.1521 0.2088 0.030 Uiso 1 1 calc R U .
C43 C 0.29228(15) 0.00022(12) 0.16048(11) 0.0161(4) Uani 1 1 d . . .
C44 C 0.38528(16) -0.01575(14) 0.10534(12) 0.0247(5) Uani 1 1 d . . .
H44 H 0.3839 -0.0211 0.0513 0.030 Uiso 1 1 calc R U .
C45 C 0.48002(17) -0.02394(16) 0.12910(13) 0.0324(5) Uani 1 1 d . . .
H45 H 0.5436 -0.0349 0.0913 0.039 Uiso 1 1 calc R U .
C46 C 0.48252(17) -0.01627(15) 0.20767(14) 0.0322(5) Uani 1 1 d . . .
H46 H 0.5478 -0.0206 0.2236 0.039 Uiso 1 1 calc R U .
C47 C 0.39008(18) -0.00238(16) 0.26314(13) 0.0347(6) Uani 1 1 d . . .
H47 H 0.3918 0.0010 0.3174 0.042 Uiso 1 1 calc R U .
C48 C 0.29503(17) 0.00665(15) 0.23972(12) 0.0281(5) Uani 1 1 d . . .
H48 H 0.2316 0.0173 0.2778 0.034 Uiso 1 1 calc R U .
C49 C 0.19885(14) 0.05269(12) 0.02835(10) 0.0166(4) Uani 1 1 d . . .
C50 C 0.21775(15) 0.13898(13) 0.01416(11) 0.0198(4) Uani 1 1 d . . .
H50 H 0.2083 0.1757 0.0572 0.024 Uiso 1 1 calc R U .
C51 C 0.25044(16) 0.17134(14) -0.06294(11) 0.0237(5) Uani 1 1 d . . .
H51 H 0.2642 0.2300 -0.0726 0.028 Uiso 1 1 calc R U .
C52 C 0.26298(16) 0.11758(14) -0.12588(11) 0.0253(5) Uani 1 1 d . . .
H52 H 0.2842 0.1399 -0.1787 0.030 Uiso 1 1 calc R U .
C53 C 0.24477(15) 0.03197(14) -0.11192(11) 0.0240(5) Uani 1 1 d . . .
H53 H 0.2534 -0.0044 -0.1552 0.029 Uiso 1 1 calc R U .
C54 C 0.21382(15) -0.00137(14) -0.03490(11) 0.0206(4) Uani 1 1 d . . .
H54 H 0.2029 -0.0606 -0.0254 0.025 Uiso 1 1 calc R U .
C55 C -0.03234(15) -0.00473(12) 0.30996(10) 0.0166(4) Uani 1 1 d . . .
C56 C -0.08938(15) -0.06461(12) 0.28704(11) 0.0186(4) Uani 1 1 d . . .
H56 H -0.1242 -0.0506 0.2444 0.022 Uiso 1 1 calc R U .
C57 C -0.09519(16) -0.14467(13) 0.32649(12) 0.0234(4) Uani 1 1 d . . .
H57 H -0.1338 -0.1857 0.3107 0.028 Uiso 1 1 calc R U .
C58 C -0.04504(17) -0.16508(13) 0.38881(12) 0.0272(5) Uani 1 1 d . . .
H58 H -0.0492 -0.2202 0.4156 0.033 Uiso 1 1 calc R U .
C59 C 0.01115(17) -0.10575(13) 0.41241(12) 0.0262(5) Uani 1 1 d . . .
H59 H 0.0450 -0.1201 0.4555 0.031 Uiso 1 1 calc R U .
C60 C 0.01814(16) -0.02538(13) 0.37325(11) 0.0208(4) Uani 1 1 d . . .
H60 H 0.0569 0.0154 0.3893 0.025 Uiso 1 1 calc R U .
C61 C 0.01329(15) 0.17143(12) 0.31615(10) 0.0160(4) Uani 1 1 d . . .
C62 C -0.06274(15) 0.19411(12) 0.38340(10) 0.0184(4) Uani 1 1 d . . .
H62 H -0.1253 0.1664 0.3967 0.022 Uiso 1 1 calc R U .
C63 C -0.04628(17) 0.25729(13) 0.43063(11) 0.0227(4) Uani 1 1 d . . .
H63 H -0.0983 0.2736 0.4759 0.027 Uiso 1 1 calc R U .
C64 C 0.04565(17) 0.29656(13) 0.41210(12) 0.0249(5) Uani 1 1 d . . .
H64 H 0.0565 0.3399 0.4446 0.030 Uiso 1 1 calc R U .
C65 C 0.12183(18) 0.27288(13) 0.34638(12) 0.0262(5) Uani 1 1 d . . .
H65 H 0.1854 0.2992 0.3344 0.031 Uiso 1 1 calc R U .
C66 C 0.10556(16) 0.21095(13) 0.29804(11) 0.0205(4) Uani 1 1 d . . .
H66 H 0.1575 0.1955 0.2525 0.025 Uiso 1 1 calc R U .
C67 C -0.12312(15) 0.13383(12) 0.21422(11) 0.0155(4) Uani 1 1 d . . .
C68 C -0.10927(16) 0.17327(12) 0.13803(11) 0.0184(4) Uani 1 1 d . . .
H68 H -0.0409 0.1738 0.1059 0.022 Uiso 1 1 calc R U .
C69 C -0.19525(17) 0.21149(13) 0.10965(12) 0.0231(4) Uani 1 1 d . . .
H69 H -0.1856 0.2389 0.0583 0.028 Uiso 1 1 calc R U .
C70 C -0.29490(17) 0.20992(13) 0.15572(12) 0.0254(5) Uani 1 1 d . . .
H70 H -0.3536 0.2362 0.1359 0.031 Uiso 1 1 calc R U .
C71 C -0.30950(16) 0.17003(13) 0.23096(12) 0.0238(4) Uani 1 1 d . . .
H71 H -0.3783 0.1684 0.2622 0.029 Uiso 1 1 calc R U .
C72 C -0.22403(15) 0.13246(12) 0.26085(11) 0.0194(4) Uani 1 1 d . . .
H72 H -0.2341 0.1060 0.3126 0.023 Uiso 1 1 calc R U .

loop_
_atom_site_aniso_label
_atom_site_aniso_U_11
_atom_site_aniso_U_22
_atom_site_aniso_U_33
_atom_site_aniso_U_23
_atom_site_aniso_U_13
_atom_site_aniso_U_12
Ge1 0.01658(15) 0.01248(14) 0.01106(13) -0.00072(10) -0.00375(10) -0.00220(11)
Ge2 0.01845(16) 0.01233(14) 0.01400(13) -0.00138(10) -0.00400(11) -0.00407(11)
P1 0.0135(2) 0.0149(2) 0.0142(2) -0.00177(18) -0.00174(18) -0.00162(19)
P2 0.0127(2) 0.0150(2) 0.0138(2) -0.00218(18) -0.00270(18) -0.00245(19)
P3 0.0139(2) 0.0143(2) 0.0150(2) -0.00298(18) -0.00502(18) -0.00024(19)
P4 0.0155(3) 0.0125(2) 0.0137(2) -0.00111(18) -0.00325(18) -0.00127(19)
N1 0.0210(9) 0.0214(9) 0.0177(8) -0.0009(7) -0.0057(7) -0.0054(7)
N2 0.0197(9) 0.0163(8) 0.0184(8) -0.0010(7) -0.0008(7) -0.0018(7)
N3 0.0313(10) 0.0156(9) 0.0167(8) 0.0008(7) -0.0041(7) 0.0006(7)
N4 0.0504(13) 0.0198(10) 0.0179(9) -0.0002(7) -0.0050(8) -0.0004(9)
N5 0.0199(9) 0.0199(9) 0.0147(8) -0.0005(7) -0.0053(7) -0.0016(7)
N6 0.0200(10) 0.0369(12) 0.0326(10) -0.0067(8) -0.0038(8) -0.0049(9)
N7 0.0170(9) 0.0163(8) 0.0183(8) -0.0018(6) -0.0003(7) -0.0018(7)
N8 0.0188(9) 0.0154(8) 0.0176(8) -0.0015(6) -0.0022(7) -0.0004(7)
O1 0.0199(7) 0.0201(7) 0.0141(6) 0.0004(5) -0.0068(5) -0.0062(6)
O2 0.0307(8) 0.0344(9) 0.0154(7) 0.0010(6) -0.0065(6) -0.0119(7)
O3 0.0258(9) 0.0762(13) 0.0250(8) 0.0009(8) -0.0025(7) -0.0267(9)
O4 0.0166(7) 0.0180(7) 0.0160(6) -0.0044(5) -0.0033(5) 0.0009(6)
O5 0.0196(7) 0.0265(8) 0.0233(7) -0.0024(6) -0.0079(6) 0.0007(6)
O6 0.0287(8) 0.0350(9) 0.0196(7) -0.0110(6) -0.0002(6) 0.0028(7)
O7 0.0254(8) 0.0122(7) 0.0156(6) -0.0005(5) -0.0076(5) -0.0005(6)
O8 0.1254(18) 0.0219(9) 0.0338(9) -0.0007(7) -0.0476(11) 0.0154(10)
O9 0.0302(8) 0.0167(7) 0.0218(7) -0.0042(6) -0.0058(6) -0.0043(6)
O10 0.0315(8) 0.0163(7) 0.0185(7) 0.0001(5) -0.0096(6) -0.0015(6)
O11 0.0793(14) 0.0281(9) 0.0350(9) 0.0031(7) -0.0311(9) 0.0112(9)
O12 0.0581(11) 0.0242(8) 0.0300(8) -0.0016(7) -0.0075(8) -0.0141(8)
O13 0.0237(8) 0.0173(7) 0.0137(6) -0.0029(5) 0.0003(5) -0.0064(6)
O14 0.0374(9) 0.0208(8) 0.0192(7) -0.0059(6) -0.0012(6) 0.0008(7)
O15 0.0287(8) 0.0230(8) 0.0234(7) 0.0016(6) 0.0009(6) -0.0110(7)
O16 0.0185(7) 0.0196(7) 0.0287(7) -0.0029(6) -0.0065(6) -0.0047(6)
O17 0.0304(10) 0.0518(12) 0.1180(18) -0.0350(12) -0.0318(11) -0.0060(9)
O18 0.0318(9) 0.0290(9) 0.0473(10) -0.0126(7) -0.0110(7) 0.0044(7)
C1 0.0170(10) 0.0163(10) 0.0165(9) -0.0013(7) -0.0011(7) 0.0001(8)
C2 0.0217(11) 0.0191(10) 0.0245(10) -0.0004(8) -0.0054(8) -0.0027(9)
C3 0.0317(13) 0.0192(11) 0.0360(12) -0.0016(9) -0.0055(10) -0.0050(9)
C4 0.0372(14) 0.0190(11) 0.0385(13) 0.0059(10) -0.0018(10) 0.0040(10)
C5 0.0251(12) 0.0311(13) 0.0326(12) 0.0077(10) -0.0073(9) 0.0050(10)
C6 0.0175(11) 0.0270(11) 0.0232(10) 0.0027(8) -0.0042(8) -0.0029(9)
C7 0.0132(10) 0.0220(10) 0.0200(9) -0.0052(8) -0.0024(8) -0.0023(8)
C8 0.0420(14) 0.0346(13) 0.0200(10) -0.0044(9) 0.0015(9) -0.0182(11)
C9 0.0650(19) 0.0598(18) 0.0180(11) -0.0094(11) 0.0020(11) -0.0315(15)
C10 0.0460(16) 0.0507(16) 0.0330(13) -0.0224(11) 0.0002(11) -0.0218(13)
C11 0.0316(13) 0.0298(13) 0.0393(13) -0.0097(10) -0.0019(10) -0.0137(10)
C12 0.0247(11) 0.0233(11) 0.0251(10) -0.0031(9) -0.0035(9) -0.0055(9)
C13 0.0156(10) 0.0129(9) 0.0165(9) -0.0037(7) -0.0032(7) -0.0004(8)
C14 0.0205(10) 0.0142(10) 0.0171(9) -0.0023(7) -0.0015(8) -0.0031(8)
C15 0.0249(11) 0.0149(10) 0.0177(9) 0.0003(8) -0.0076(8) 0.0000(8)
C16 0.0185(10) 0.0161(10) 0.0255(10) -0.0040(8) -0.0077(8) 0.0022(8)
C17 0.0164(10) 0.0185(10) 0.0191(9) -0.0020(8) -0.0011(8) -0.0009(8)
C18 0.0206(10) 0.0148(10) 0.0159(9) -0.0006(7) -0.0037(8) -0.0011(8)
C19 0.0159(10) 0.0185(10) 0.0165(9) -0.0057(8) 0.0003(7) -0.0052(8)
C20 0.0163(10) 0.0296(12) 0.0215(10) -0.0059(8) -0.0007(8) -0.0047(9)
C21 0.0208(11) 0.0405(14) 0.0286(11) -0.0157(10) 0.0013(9) -0.0144(10)
C22 0.0313(13) 0.0270(12) 0.0396(13) -0.0147(10) 0.0063(10) -0.0155(10)
C23 0.0299(13) 0.0191(11) 0.0410(13) -0.0056(9) -0.0003(10) -0.0040(10)
C24 0.0200(11) 0.0190(10) 0.0279(11) -0.0022(8) -0.0035(8) -0.0049(8)
C25 0.0129(9) 0.0151(9) 0.0161(9) 0.0015(7) -0.0037(7) -0.0051(8)
C26 0.0178(10) 0.0194(10) 0.0143(9) -0.0024(7) -0.0034(7) -0.0040(8)
C27 0.0160(10) 0.0273(11) 0.0216(10) -0.0027(8) -0.0012(8) -0.0012(9)
C28 0.0156(10) 0.0381(13) 0.0221(10) 0.0027(9) -0.0077(8) -0.0067(9)
C29 0.0217(11) 0.0328(12) 0.0150(9) -0.0017(8) -0.0042(8) -0.0096(9)
C30 0.0180(10) 0.0212(10) 0.0159(9) -0.0019(8) -0.0008(8) -0.0069(8)
C31 0.0104(9) 0.0208(10) 0.0155(9) -0.0014(7) -0.0036(7) -0.0005(8)
C32 0.0165(10) 0.0209(10) 0.0177(9) -0.0050(8) -0.0051(8) -0.0004(8)
C33 0.0204(11) 0.0196(10) 0.0238(10) 0.0007(8) -0.0064(8) -0.0006(8)
C34 0.0166(10) 0.0272(11) 0.0176(9) 0.0024(8) -0.0037(8) 0.0006(8)
C35 0.0134(10) 0.0292(11) 0.0164(9) -0.0051(8) -0.0047(7) 0.0008(8)
C36 0.0126(10) 0.0197(10) 0.0198(9) -0.0035(8) -0.0042(7) -0.0002(8)
C37 0.0130(10) 0.0178(10) 0.0225(10) -0.0083(8) -0.0024(8) -0.0001(8)
C38 0.0141(10) 0.0320(12) 0.0239(10) -0.0103(9) -0.0022(8) -0.0011(9)
C39 0.0152(11) 0.0387(14) 0.0394(12) -0.0230(11) -0.0009(9) -0.0071(10)
C40 0.0226(12) 0.0237(12) 0.0591(15) -0.0194(11) 0.0055(11) -0.0063(10)
C41 0.0240(12) 0.0185(11) 0.0577(15) -0.0007(10) -0.0052(11) -0.0007(9)
C42 0.0171(11) 0.0192(11) 0.0395(12) -0.0019(9) -0.0083(9) -0.0022(9)
C43 0.0175(10) 0.0128(9) 0.0203(9) -0.0002(7) -0.0081(8) -0.0031(8)
C44 0.0186(11) 0.0346(12) 0.0205(10) 0.0061(9) -0.0062(8) -0.0016(9)
C45 0.0168(11) 0.0478(15) 0.0311(12) 0.0140(10) -0.0062(9) -0.0048(10)
C46 0.0228(12) 0.0373(13) 0.0427(13) 0.0071(11) -0.0208(10) -0.0078(10)
C47 0.0333(13) 0.0465(15) 0.0297(12) -0.0097(10) -0.0184(10) 0.0009(11)
C48 0.0245(12) 0.0377(13) 0.0236(10) -0.0095(9) -0.0092(9) 0.0029(10)
C49 0.0119(9) 0.0222(10) 0.0160(9) -0.0025(8) -0.0055(7) 0.0026(8)
C50 0.0202(11) 0.0211(11) 0.0177(9) -0.0036(8) -0.0059(8) 0.0049(8)
C51 0.0221(11) 0.0249(11) 0.0212(10) 0.0026(8) -0.0037(8) 0.0054(9)
C52 0.0181(11) 0.0395(13) 0.0162(9) 0.0010(9) -0.0041(8) 0.0056(9)
C53 0.0165(11) 0.0390(13) 0.0174(10) -0.0102(9) -0.0064(8) 0.0039(9)
C54 0.0144(10) 0.0273(11) 0.0214(10) -0.0067(8) -0.0064(8) 0.0013(8)
C55 0.0167(10) 0.0140(10) 0.0174(9) -0.0002(7) -0.0012(8) 0.0008(8)
C56 0.0154(10) 0.0198(10) 0.0201(9) -0.0012(8) -0.0029(8) -0.0013(8)
C57 0.0213(11) 0.0192(11) 0.0296(11) -0.0001(9) -0.0029(9) -0.0061(9)
C58 0.0300(12) 0.0195(11) 0.0303(11) 0.0087(9) -0.0045(9) -0.0035(9)
C59 0.0300(12) 0.0250(11) 0.0233(10) 0.0061(9) -0.0082(9) -0.0007(9)
C60 0.0237(11) 0.0196(10) 0.0198(9) -0.0008(8) -0.0059(8) -0.0022(9)
C61 0.0212(10) 0.0133(9) 0.0146(9) 0.0003(7) -0.0076(8) 0.0000(8)
C62 0.0211(11) 0.0181(10) 0.0161(9) 0.0014(8) -0.0059(8) 0.0002(8)
C63 0.0326(12) 0.0204(11) 0.0144(9) -0.0024(8) -0.0073(8) 0.0056(9)
C64 0.0394(13) 0.0179(10) 0.0209(10) -0.0046(8) -0.0133(9) -0.0020(9)
C65 0.0326(12) 0.0228(11) 0.0266(11) 0.0002(9) -0.0106(9) -0.0102(9)
C66 0.0234(11) 0.0197(10) 0.0180(9) -0.0006(8) -0.0030(8) -0.0036(9)
C67 0.0176(10) 0.0114(9) 0.0190(9) -0.0032(7) -0.0065(8) -0.0009(8)
C68 0.0206(11) 0.0147(10) 0.0201(9) -0.0012(8) -0.0043(8) -0.0028(8)
C69 0.0312(12) 0.0166(10) 0.0243(10) 0.0015(8) -0.0123(9) -0.0026(9)
C70 0.0256(12) 0.0189(11) 0.0363(12) -0.0065(9) -0.0179(9) 0.0040(9)
C71 0.0174(11) 0.0217(11) 0.0332(11) -0.0097(9) -0.0044(9) -0.0021(9)
C72 0.0215(11) 0.0165(10) 0.0205(9) -0.0030(8) -0.0041(8) -0.0031(8)

loop_
_atom_type_symbol
_atom_type_description
_atom_type_scat_dispersion_real
_atom_type_scat_dispersion_imag
_atom_type_scat_source
C C 0.0033 0.0016 'International Tables Vol C Tables 4.2.6.8 and 6.1.1.4'
H H 0.0000 0.0000 'International Tables Vol C Tables 4.2.6.8 and 6.1.1.4'
N N 0.0061 0.0033 'International Tables Vol C Tables 4.2.6.8 and 6.1.1.4'
O O 0.0106 0.0060 'International Tables Vol C Tables 4.2.6.8 and 6.1.1.4'
P P 0.1023 0.0942 'International Tables Vol C Tables 4.2.6.8 and 6.1.1.4'
Ge Ge 0.1547 1.8001 'International Tables Vol C Tables 4.2.6.8 and 6.1.1.4'

loop_
_geom_angle_atom_site_label_1
_geom_angle_atom_site_label_2
_geom_angle_atom_site_label_3
_geom_angle
_geom_angle_site_symmetry_1
_geom_angle_site_symmetry_3
O7 Ge1 O7 180.0 2_767 .
O7 Ge1 O1 93.57(5) 2_767 2_767
O7 Ge1 O1 86.43(5) . 2_767
O7 Ge1 O1 86.43(5) 2_767 .
O7 Ge1 O1 93.57(5) . .
O1 Ge1 O1 180.0 2_767 .
O7 Ge1 O4 99.69(5) 2_767 .
O7 Ge1 O4 80.31(5) . .
O1 Ge1 O4 88.40(5) 2_767 .
O1 Ge1 O4 91.60(5) . .
O7 Ge1 O4 80.31(5) 2_767 2_767
O7 Ge1 O4 99.69(5) . 2_767
O1 Ge1 O4 91.60(5) 2_767 2_767
O1 Ge1 O4 88.40(5) . 2_767
O4 Ge1 O4 180.00(8) . 2_767
O10 Ge2 O10 180.00(8) 2_676 .
O10 Ge2 O16 88.52(6) 2_676 .
O10 Ge2 O16 91.47(6) . .
O10 Ge2 O16 91.47(6) 2_676 2_676
O10 Ge2 O16 88.53(6) . 2_676
O16 Ge2 O16 180.0 . 2_676
O10 Ge2 O13 92.59(6) 2_676 2_676
O10 Ge2 O13 87.41(6) . 2_676
O16 Ge2 O13 97.63(6) . 2_676
O16 Ge2 O13 82.37(6) 2_676 2_676
O10 Ge2 O13 87.41(6) 2_676 .
O10 Ge2 O13 92.59(6) . .
O16 Ge2 O13 82.37(6) . .
O16 Ge2 O13 97.63(6) 2_676 .
O13 Ge2 O13 180.00(6) 2_676 .
N7 P1 C13 109.17(8) . .
N7 P1 C7 107.96(9) . .
C13 P1 C7 107.54(9) . .
N7 P1 C1 113.99(8) . .
C13 P1 C1 108.91(9) . .
C7 P1 C1 109.08(9) . .
N7 P2 C19 115.90(9) . .
N7 P2 C25 111.82(9) . .
C19 P2 C25 106.49(9) . .
N7 P2 C31 106.99(8) . .
C19 P2 C31 107.48(9) . .
C25 P2 C31 107.84(8) . .
N8 P3 C37 115.10(9) . .
N8 P3 C43 110.46(9) . .
C37 P3 C43 107.63(9) . .
N8 P3 C49 109.32(8) . .
C37 P3 C49 109.14(9) . .
C43 P3 C49 104.66(9) . .
N8 P4 C55 114.24(8) . .
N8 P4 C67 110.25(8) . .
C55 P4 C67 109.38(9) . .
N8 P4 C61 108.08(9) . .
C55 P4 C61 107.13(8) . .
C67 P4 C61 107.49(9) . .
O2 N1 O3 125.80(17) . .
O2 N1 O1 119.79(15) . .
O3 N1 O1 114.34(15) . .
O6 N2 O5 125.50(17) . .
O6 N2 O4 114.27(15) . .
O5 N2 O4 120.22(15) . .
O8 N3 O9 125.70(17) . .
O8 N3 O7 113.95(16) . .
O9 N3 O7 120.35(15) . .
O12 N4 O11 126.28(19) . .
O12 N4 O10 119.04(18) . .
O11 N4 O10 114.65(18) . .
O15 N5 O14 125.58(16) . .
O15 N5 O13 120.60(15) . .
O14 N5 O13 113.81(15) . .
O17 N6 O18 126.2(2) . .
O17 N6 O16 114.10(19) . .
O18 N6 O16 119.61(17) . .
P2 N7 P1 137.85(11) . .
P3 N8 P4 141.90(11) . .
N1 O1 Ge1 127.87(10) . .
N2 O4 Ge1 124.48(10) . .
N3 O7 Ge1 125.44(11) . .
N4 O10 Ge2 128.10(11) . .
N5 O13 Ge2 125.81(11) . .
N6 O16 Ge2 122.92(12) . .
C2 C1 C6 119.67(18) . .
C2 C1 P1 120.32(14) . .
C6 C1 P1 119.51(15) . .
C3 C2 C1 120.25(19) . .
C3 C2 H2 119.9 . .
C1 C2 H2 119.9 . .
C4 C3 C2 119.6(2) . .
C4 C3 H3 120.2 . .
C2 C3 H3 120.2 . .
C3 C4 C5 120.5(2) . .
C3 C4 H4 119.8 . .
C5 C4 H4 119.8 . .
C6 C5 C4 120.1(2) . .
C6 C5 H5 119.9 . .
C4 C5 H5 119.9 . .
C5 C6 C1 119.8(2) . .
C5 C6 H6 120.1 . .
C1 C6 H6 120.1 . .
C8 C7 C12 119.52(18) . .
C8 C7 P1 123.03(15) . .
C12 C7 P1 117.41(14) . .
C9 C8 C7 119.8(2) . .
C9 C8 H8 120.1 . .
C7 C8 H8 120.1 . .
C10 C9 C8 120.4(2) . .
C10 C9 H9 119.8 . .
C8 C9 H9 119.8 . .
C9 C10 C11 120.5(2) . .
C9 C10 H10 119.8 . .
C11 C10 H10 119.8 . .
C10 C11 C12 119.6(2) . .
C10 C11 H11 120.2 . .
C12 C11 H11 120.2 . .
C11 C12 C7 120.14(19) . .
C11 C12 H12 119.9 . .
C7 C12 H12 119.9 . .
C18 C13 C14 119.99(17) . .
C18 C13 P1 120.84(14) . .
C14 C13 P1 119.07(14) . .
C15 C14 C13 119.52(17) . .
C15 C14 H14 120.2 . .
C13 C14 H14 120.2 . .
C16 C15 C14 120.31(17) . .
C16 C15 H15 119.8 . .
C14 C15 H15 119.8 . .
C15 C16 C17 120.06(18) . .
C15 C16 H16 120.0 . .
C17 C16 H16 120.0 . .
C18 C17 C16 120.24(17) . .
C18 C17 H17 119.9 . .
C16 C17 H17 119.9 . .
C17 C18 C13 119.86(17) . .
C17 C18 H18 120.1 . .
C13 C18 H18 120.1 . .
C24 C19 C20 119.35(18) . .
C24 C19 P2 122.53(15) . .
C20 C19 P2 118.12(15) . .
C21 C20 C19 120.0(2) . .
C21 C20 H20 120.0 . .
C19 C20 H20 120.0 . .
C20 C21 C22 120.3(2) . .
C20 C21 H21 119.9 . .
C22 C21 H21 119.9 . .
C23 C22 C21 120.1(2) . .
C23 C22 H22 119.9 . .
C21 C22 H22 119.9 . .
C22 C23 C24 120.1(2) . .
C22 C23 H23 120.0 . .
C24 C23 H23 120.0 . .
C23 C24 C19 120.12(19) . .
C23 C24 H24 119.9 . .
C19 C24 H24 119.9 . .
C30 C25 C26 119.56(17) . .
C30 C25 P2 119.90(14) . .
C26 C25 P2 120.48(14) . .
C27 C26 C25 119.81(17) . .
C27 C26 H26 120.1 . .
C25 C26 H26 120.1 . .
C26 C27 C28 119.92(18) . .
C26 C27 H27 120.0 . .
C28 C27 H27 120.0 . .
C29 C28 C27 120.53(18) . .
C29 C28 H28 119.7 . .
C27 C28 H28 119.7 . .
C28 C29 C30 119.87(18) . .
C28 C29 H29 120.1 . .
C30 C29 H29 120.1 . .
C29 C30 C25 120.27(18) . .
C29 C30 H30 119.9 . .
C25 C30 H30 119.9 . .
C36 C31 C32 119.55(17) . .
C36 C31 P2 122.54(15) . .
C32 C31 P2 117.90(14) . .
C33 C32 C31 119.95(17) . .
C33 C32 H32 120.0 . .
C31 C32 H32 120.0 . .
C32 C33 C34 120.01(19) . .
C32 C33 H33 120.0 . .
C34 C33 H33 120.0 . .
C35 C34 C33 120.19(18) . .
C35 C34 H34 119.9 . .
C33 C34 H34 119.9 . .
C34 C35 C36 120.25(18) . .
C34 C35 H35 119.9 . .
C36 C35 H35 119.9 . .
C35 C36 C31 120.04(18) . .
C35 C36 H36 120.0 . .
C31 C36 H36 120.0 . .
C42 C37 C38 119.28(18) . .
C42 C37 P3 121.59(15) . .
C38 C37 P3 119.05(15) . .
C39 C38 C37 119.9(2) . .
C39 C38 H38 120.0 . .
C37 C38 H38 120.0 . .
C38 C39 C40 120.4(2) . .
C38 C39 H39 119.8 . .
C40 C39 H39 119.8 . .
C39 C40 C41 119.9(2) . .
C39 C40 H40 120.1 . .
C41 C40 H40 120.1 . .
C42 C41 C40 120.6(2) . .
C42 C41 H41 119.7 . .
C40 C41 H41 119.7 . .
C41 C42 C37 119.9(2) . .
C41 C42 H42 120.0 . .
C37 C42 H42 120.0 . .
C44 C43 C48 119.61(18) . .
C44 C43 P3 120.68(14) . .
C48 C43 P3 119.70(15) . .
C45 C44 C43 120.00(19) . .
C45 C44 H44 120.0 . .
C43 C44 H44 120.0 . .
C46 C45 C44 120.2(2) . .
C46 C45 H45 119.9 . .
C44 C45 H45 119.9 . .
C45 C46 C47 120.0(2) . .
C45 C46 H46 120.0 . .
C47 C46 H46 120.0 . .
C46 C47 C48 120.1(2) . .
C46 C47 H47 120.0 . .
C48 C47 H47 120.0 . .
C47 C48 C43 120.0(2) . .
C47 C48 H48 120.0 . .
C43 C48 H48 120.0 . .
C50 C49 C54 119.90(17) . .
C50 C49 P3 116.98(14) . .
C54 C49 P3 122.82(15) . .
C51 C50 C49 120.03(18) . .
C51 C50 H50 120.0 . .
C49 C50 H50 120.0 . .
C50 C51 C52 119.79(19) . .
C50 C51 H51 120.1 . .
C52 C51 H51 120.1 . .
C53 C52 C51 120.26(18) . .
C53 C52 H52 119.9 . .
C51 C52 H52 119.9 . .
C52 C53 C54 120.36(18) . .
C52 C53 H53 119.8 . .
C54 C53 H53 119.8 . .
C53 C54 C49 119.63(19) . .
C53 C54 H54 120.2 . .
C49 C54 H54 120.2 . .
C56 C55 C60 119.90(17) . .
C56 C55 P4 120.48(14) . .
C60 C55 P4 119.10(15) . .
C57 C56 C55 119.81(18) . .
C57 C56 H56 120.1 . .
C55 C56 H56 120.1 . .
C58 C57 C56 120.23(19) . .
C58 C57 H57 119.9 . .
C56 C57 H57 119.9 . .
C57 C58 C59 120.38(19) . .
C57 C58 H58 119.8 . .
C59 C58 H58 119.8 . .
C58 C59 C60 120.10(19) . .
C58 C59 H59 120.0 . .
C60 C59 H59 120.0 . .
C59 C60 C55 119.57(19) . .
C59 C60 H60 120.2 . .
C55 C60 H60 120.2 . .
C66 C61 C62 119.81(17) . .
C66 C61 P4 119.45(14) . .
C62 C61 P4 120.72(15) . .
C63 C62 C61 119.60(18) . .
C63 C62 H62 120.2 . .
C61 C62 H62 120.2 . .
C64 C63 C62 120.25(19) . .
C64 C63 H63 119.9 . .
C62 C63 H63 119.9 . .
C63 C64 C65 120.14(19) . .
C63 C64 H64 119.9 . .
C65 C64 H64 119.9 . .
C64 C65 C66 120.1(2) . .
C64 C65 H65 119.9 . .
C66 C65 H65 119.9 . .
C65 C66 C61 120.04(19) . .
C65 C66 H66 120.0 . .
C61 C66 H66 120.0 . .
C72 C67 C68 119.68(17) . .
C72 C67 P4 122.11(14) . .
C68 C67 P4 118.06(14) . .
C69 C68 C67 119.97(18) . .
C69 C68 H68 120.0 . .
C67 C68 H68 120.0 . .
C70 C69 C68 120.28(18) . .
C70 C69 H69 119.9 . .
C68 C69 H69 119.9 . .
C69 C70 C71 120.15(19) . .
C69 C70 H70 119.9 . .
C71 C70 H70 119.9 . .
C70 C71 C72 120.35(19) . .
C70 C71 H71 119.8 . .
C72 C71 H71 119.8 . .
C71 C72 C67 119.56(18) . .
C71 C72 H72 120.2 . .
C67 C72 H72 120.2 . .

loop_
_geom_bond_atom_site_label_1
_geom_bond_atom_site_label_2
_geom_bond_distance
_geom_bond_site_symmetry_2
Ge1 O7 1.8918(12) 2_767
Ge1 O7 1.8918(12) .
Ge1 O1 1.8944(13) 2_767
Ge1 O1 1.8944(13) .
Ge1 O4 1.9165(12) .
Ge1 O4 1.9166(12) 2_767
Ge2 O10 1.8794(12) 2_676
Ge2 O10 1.8794(12) .
Ge2 O16 1.8988(13) .
Ge2 O16 1.8989(13) 2_676
Ge2 O13 1.9062(12) 2_676
Ge2 O13 1.9062(12) .
P1 N7 1.5861(15) .
P1 C13 1.7975(19) .
P1 C7 1.7987(19) .
P1 C1 1.8012(19) .
P2 N7 1.5761(16) .
P2 C19 1.7980(19) .
P2 C25 1.7985(18) .
P2 C31 1.8025(18) .
P3 N8 1.5754(16) .
P3 C37 1.7954(19) .
P3 C43 1.7995(19) .
P3 C49 1.8032(18) .
P4 N8 1.5794(16) .
P4 C55 1.7973(18) .
P4 C67 1.7981(19) .
P4 C61 1.8016(19) .
N1 O2 1.206(2) .
N1 O3 1.212(2) .
N1 O1 1.3556(19) .
N2 O6 1.219(2) .
N2 O5 1.221(2) .
N2 O4 1.345(2) .
N3 O8 1.201(2) .
N3 O9 1.212(2) .
N3 O7 1.347(2) .
N4 O12 1.212(2) .
N4 O11 1.218(2) .
N4 O10 1.338(2) .
N5 O15 1.214(2) .
N5 O14 1.219(2) .
N5 O13 1.3448(19) .
N6 O17 1.210(2) .
N6 O18 1.224(2) .
N6 O16 1.346(2) .
C1 C2 1.390(3) .
C1 C6 1.396(3) .
C2 C3 1.388(3) .
C2 H2 0.9500 .
C3 C4 1.383(3) .
C3 H3 0.9500 .
C4 C5 1.385(3) .
C4 H4 0.9500 .
C5 C6 1.382(3) .
C5 H5 0.9500 .
C6 H6 0.9500 .
C7 C8 1.389(3) .
C7 C12 1.398(3) .
C8 C9 1.386(3) .
C8 H8 0.9500 .
C9 C10 1.375(4) .
C9 H9 0.9500 .
C10 C11 1.385(3) .
C10 H10 0.9500 .
C11 C12 1.387(3) .
C11 H11 0.9500 .
C12 H12 0.9500 .
C13 C18 1.395(3) .
C13 C14 1.398(3) .
C14 C15 1.390(3) .
C14 H14 0.9500 .
C15 C16 1.385(3) .
C15 H15 0.9500 .
C16 C17 1.389(3) .
C16 H16 0.9500 .
C17 C18 1.384(3) .
C17 H17 0.9500 .
C18 H18 0.9500 .
C19 C24 1.392(3) .
C19 C20 1.405(3) .
C20 C21 1.379(3) .
C20 H20 0.9500 .
C21 C22 1.386(3) .
C21 H21 0.9500 .
C22 C23 1.385(3) .
C22 H22 0.9500 .
C23 C24 1.387(3) .
C23 H23 0.9500 .
C24 H24 0.9500 .
C25 C30 1.394(3) .
C25 C26 1.398(3) .
C26 C27 1.384(3) .
C26 H26 0.9500 .
C27 C28 1.391(3) .
C27 H27 0.9500 .
C28 C29 1.378(3) .
C28 H28 0.9500 .
C29 C30 1.384(3) .
C29 H29 0.9500 .
C30 H30 0.9500 .
C31 C36 1.394(3) .
C31 C32 1.399(3) .
C32 C33 1.387(3) .
C32 H32 0.9500 .
C33 C34 1.391(3) .
C33 H33 0.9500 .
C34 C35 1.381(3) .
C34 H34 0.9500 .
C35 C36 1.388(3) .
C35 H35 0.9500 .
C36 H36 0.9500 .
C37 C42 1.395(3) .
C37 C38 1.403(3) .
C38 C39 1.381(3) .
C38 H38 0.9500 .
C39 C40 1.382(3) .
C39 H39 0.9500 .
C40 C41 1.384(3) .
C40 H40 0.9500 .
C41 C42 1.382(3) .
C41 H41 0.9500 .
C42 H42 0.9500 .
C43 C44 1.388(3) .
C43 C48 1.391(3) .
C44 C45 1.383(3) .
C44 H44 0.9500 .
C45 C46 1.382(3) .
C45 H45 0.9500 .
C46 C47 1.382(3) .
C46 H46 0.9500 .
C47 C48 1.384(3) .
C47 H47 0.9500 .
C48 H48 0.9500 .
C49 C50 1.394(3) .
C49 C54 1.395(3) .
C50 C51 1.390(3) .
C50 H50 0.9500 .
C51 C52 1.392(3) .
C51 H51 0.9500 .
C52 C53 1.380(3) .
C52 H52 0.9500 .
C53 C54 1.391(3) .
C53 H53 0.9500 .
C54 H54 0.9500 .
C55 C56 1.391(3) .
C55 C60 1.400(3) .
C56 C57 1.384(3) .
C56 H56 0.9500 .
C57 C58 1.382(3) .
C57 H57 0.9500 .
C58 C59 1.383(3) .
C58 H58 0.9500 .
C59 C60 1.387(3) .
C59 H59 0.9500 .
C60 H60 0.9500 .
C61 C66 1.390(3) .
C61 C62 1.397(3) .
C62 C63 1.388(3) .
C62 H62 0.9500 .
C63 C64 1.384(3) .
C63 H63 0.9500 .
C64 C65 1.384(3) .
C64 H64 0.9500 .
C65 C66 1.385(3) .
C65 H65 0.9500 .
C66 H66 0.9500 .
C67 C72 1.397(3) .
C67 C68 1.401(3) .
C68 C69 1.385(3) .
C68 H68 0.9500 .
C69 C70 1.381(3) .
C69 H69 0.9500 .
C70 C71 1.389(3) .
C70 H70 0.9500 .
C71 C72 1.389(3) .
C71 H71 0.9500 .
C72 H72 0.9500 .
